data_4133925
loop_
_publ_author_name
'Jin, Shengfei'
'Dang, Hang T.'
'Haug, Graham C.'
'He, Ru'
'Nguyen, Viet D.'
'Nguyen, Vu T.'
'Arman, Hadi D.'
'Schanze, Kirk S.'
'Larionov, Oleg V.'

_publ_section_title
;
 Visible Light-Induced Borylation of C-O, C-N, and C-X Bonds.
;
_journal_issue 3
_journal_name_full 'Journal of the American Chemical Society'
_journal_page_first 1603
_journal_page_last 1613
_journal_paper_doi 10.1021/jacs.9b12519
_journal_volume 142
_journal_year 2020
_chemical_formula_moiety 'C14 H21 B O4'
_chemical_formula_sum 'C14 H21 B O4'
_chemical_formula_weight 264.12
_space_group_crystal_system orthorhombic
_space_group_IT_number 61
_space_group_name_Hall '-P 2ac 2ab'
_space_group_name_H-M_alt 'P b c a'
_atom_sites_solution_hydrogens geom
_atom_sites_solution_primary dual
_audit_creation_date 2019-04-05
_audit_creation_method
;
Olex2 1.2
(compiled 2018.05.29 svn.r3508 for OlexSys, GUI svn.r5506)
;
_cell_angle_alpha 90
_cell_angle_beta 90
_cell_angle_gamma 90
_cell_formula_units_Z 8
_cell_length_a 17.8482(4)
_cell_length_b 7.0235(2)
_cell_length_c 22.7583(6)
_cell_measurement_reflns_used 10234
_cell_measurement_temperature 98(2)
_cell_measurement_theta_max 29.3540
_cell_measurement_theta_min 2.8830
_cell_volume 2852.91(13)
_computing_cell_refinement 'CrysAlisPro 1.171.39.46 (Rigaku OD, 2018)'
_computing_data_collection 'CrysAlisPro 1.171.39.46 (Rigaku OD, 2018)'
_computing_data_reduction 'CrysAlisPro 1.171.39.46 (Rigaku OD, 2018)'
_computing_molecular_graphics 'Olex2 (Dolomanov et al., 2009)'
_computing_publication_material 'Olex2 (Dolomanov et al., 2009)'
_computing_structure_refinement 'ShelXL (Sheldrick, 2015)'
_computing_structure_solution 'ShelXT (Sheldrick, 2015)'
_diffrn_ambient_temperature 98(2)
_diffrn_detector 'CCD plate'
_diffrn_measured_fraction_theta_full 0.999
_diffrn_measured_fraction_theta_max 0.999
_diffrn_measurement_details
;
List of Runs (angles in degrees, time in seconds):

  # Type    Start    End  Width  t~exp~   \w     \q     \k     \f   Frames
--------------------------------------------------------------------------
  1  \w    -42.00  82.00   1.00   35.00    --   -7.70  22.00 119.00  124
  2  \w    -85.00  26.00   1.00   35.00    --    4.20 -38.00 -60.00  111
  3  \w    -97.00  17.00   1.00   35.00    --   -7.70 -38.00-180.00  114
  4  \w    -32.00  60.00   1.00   35.00    --   -7.70  38.00-120.00   92
;
_diffrn_measurement_device 'four-circle diffractometer'
_diffrn_measurement_device_type 'XtaLAB AFC12 (RCD3): Kappa single'
_diffrn_measurement_method '\w scans'
_diffrn_orient_matrix_type 'CrysAlisPro convention (1999,Acta A55,543-557)'
_diffrn_orient_matrix_UB_11 0.0362783000
_diffrn_orient_matrix_UB_12 -0.0237874000
_diffrn_orient_matrix_UB_13 0.0103895000
_diffrn_orient_matrix_UB_21 0.0118061000
_diffrn_orient_matrix_UB_22 -0.0178296000
_diffrn_orient_matrix_UB_23 -0.0292516000
_diffrn_orient_matrix_UB_31 0.0111013000
_diffrn_orient_matrix_UB_32 0.0965165000
_diffrn_orient_matrix_UB_33 -0.0028420000
_diffrn_radiation_monochromator mirror
_diffrn_radiation_probe x-ray
_diffrn_radiation_type MoK\a
_diffrn_radiation_wavelength 0.71073
_diffrn_reflns_av_R_equivalents 0.0325
_diffrn_reflns_av_unetI/netI 0.0143
_diffrn_reflns_Laue_measured_fraction_full 0.999
_diffrn_reflns_Laue_measured_fraction_max 0.999
_diffrn_reflns_limit_h_max 22
_diffrn_reflns_limit_h_min -22
_diffrn_reflns_limit_k_max 8
_diffrn_reflns_limit_k_min -8
_diffrn_reflns_limit_l_max 27
_diffrn_reflns_limit_l_min -28
_diffrn_reflns_number 34120
_diffrn_reflns_point_group_measured_fraction_full 0.999
_diffrn_reflns_point_group_measured_fraction_max 0.999
_diffrn_reflns_theta_full 25.242
_diffrn_reflns_theta_max 25.992
_diffrn_reflns_theta_min 2.901
_diffrn_source 'Rotating-anode X-ray tube'
_diffrn_source_type 'Rigaku (Mo) X-ray Source'
_exptl_absorpt_coefficient_mu 0.087
_exptl_absorpt_correction_T_max 1.00000
_exptl_absorpt_correction_T_min 0.94986
_exptl_absorpt_correction_type multi-scan
_exptl_absorpt_process_details
;
CrysAlisPro 1.171.39.46 (Rigaku Oxford Diffraction, 2018)
Empirical absorption correction using spherical harmonics,
 implemented in SCALE3 ABSPACK scaling algorithm.
;
_exptl_crystal_colour 'clear colourless'
_exptl_crystal_colour_lustre clear
_exptl_crystal_colour_primary colourless
_exptl_crystal_density_diffrn 1.230
_exptl_crystal_description plate
_exptl_crystal_F_000 1136
_exptl_crystal_size_max 0.47
_exptl_crystal_size_mid 0.37
_exptl_crystal_size_min 0.07
_refine_diff_density_max 0.304
_refine_diff_density_min -0.263
_refine_diff_density_rms 0.042
_refine_ls_extinction_method none
_refine_ls_goodness_of_fit_ref 1.070
_refine_ls_hydrogen_treatment constr
_refine_ls_matrix_type full
_refine_ls_number_parameters 178
_refine_ls_number_reflns 2802
_refine_ls_number_restraints 0
_refine_ls_restrained_S_all 1.070
_refine_ls_R_factor_all 0.0485
_refine_ls_R_factor_gt 0.0476
_refine_ls_shift/su_max 0.000
_refine_ls_shift/su_mean 0.000
_refine_ls_structure_factor_coef Fsqd
_refine_ls_weighting_details 'w=1/[\s^2^(Fo^2^)+(0.0400P)^2^+2.9000P] where P=(Fo^2^+2Fc^2^)/3'
_refine_ls_weighting_scheme calc
_refine_ls_wR_factor_gt 0.1066
_refine_ls_wR_factor_ref 0.1072
_reflns_Friedel_coverage 0.000
_reflns_number_gt 2765
_reflns_number_total 2802
_reflns_threshold_expression 'I > 2\s(I)'
_cod_data_source_file cd1848.cif
_cod_data_source_block cd1848
_cod_depositor_comments 'Adding full bibliography for 4133912--4133933.cif.'
_cod_database_code 4133925
_shelx_shelxl_version_number 2016/6
_chemical_oxdiff_formula O2B1C12H10
_chemical_oxdiff_usercomment 'Bpin sample'
_shelx_space_group_comment
;
The symmetry employed for this shelxl refinement is uniquely defined
by the following loop, which should always be used as a source of
symmetry information in preference to the above space-group names.
They are only intended as comments.
;
_shelx_estimated_absorpt_t_max 0.994
_shelx_estimated_absorpt_t_min 0.960
_reflns_odcompleteness_completeness 99.82
_reflns_odcompleteness_iscentric 1
_reflns_odcompleteness_theta 26.32
_olex2_refinement_description
;
1. Fixed Uiso
 At 1.2 times of:
  All C(H) groups
 At 1.5 times of:
  All C(H,H,H) groups
2.a Aromatic/amide H refined with riding coordinates:
 C5(H5), C2(H2), C6(H6)
2.b Idealised Me refined as rotating group:
 C11(H11A,H11B,H11C), C12(H12A,H12B,H12C), C9(H9A,H9B,H9C), C13(H13A,H13B,
 H13C), C14(H14A,H14B,H14C), C10(H10A,H10B,H10C)
;
_olex2_exptl_crystal_mounting_method 'nylon loop'
_olex2_submission_special_instructions 'No special instructions were received'
_oxdiff_exptl_absorpt_empirical_details
;
Empirical correction (ABSPACK) includes:
- Absorption correction using spherical harmonics
- Frame scaling
;
_oxdiff_exptl_absorpt_empirical_full_max 1.060
_oxdiff_exptl_absorpt_empirical_full_min 0.943

loop_
_space_group_symop_operation_xyz
'x, y, z'
'-x+1/2, -y, z+1/2'
'-x, y+1/2, -z+1/2'
'x+1/2, -y+1/2, -z'
'-x, -y, -z'
'x-1/2, y, -z-1/2'
'x, -y-1/2, z-1/2'
'-x-1/2, y-1/2, z'

loop_
_atom_site_label
_atom_site_type_symbol
_atom_site_fract_x
_atom_site_fract_y
_atom_site_fract_z
_atom_site_U_iso_or_equiv
_atom_site_adp_type
_atom_site_occupancy
_atom_site_site_symmetry_order
_atom_site_calc_flag
_atom_site_refinement_flags_posn
O2 O 0.67463(6) 0.62016(15) 0.46285(5) 0.0136(2) Uani 1 1 d .
O1 O 0.56932(6) 0.76833(15) 0.49827(4) 0.0142(2) Uani 1 1 d .
O3 O 0.57525(6) 0.57180(16) 0.72547(5) 0.0180(3) Uani 1 1 d .
O4 O 0.65731(6) 0.27019(17) 0.73174(5) 0.0186(3) Uani 1 1 d .
C1 C 0.63844(8) 0.5454(2) 0.56978(7) 0.0132(3) Uani 1 1 d .
C5 C 0.69171(8) 0.2892(2) 0.62794(7) 0.0148(3) Uani 1 1 d .
H5 H 0.722836 0.179729 0.630305 0.018 Uiso 1 1 calc R
C3 C 0.60869(8) 0.5179(2) 0.67371(6) 0.0133(3) Uani 1 1 d .
C8 C 0.63763(8) 0.7060(2) 0.41198(7) 0.0130(3) Uani 1 1 d .
C2 C 0.60117(8) 0.6107(2) 0.62051(7) 0.0134(3) Uani 1 1 d .
H2 H 0.570299 0.720554 0.618078 0.016 Uiso 1 1 calc R
C6 C 0.68391(8) 0.3856(2) 0.57469(7) 0.0141(3) Uani 1 1 d .
H6 H 0.710209 0.341028 0.541104 0.017 Uiso 1 1 calc R
C4 C 0.65405(8) 0.3532(2) 0.67735(7) 0.0139(3) Uani 1 1 d .
C7 C 0.58441(9) 0.8555(2) 0.44099(6) 0.0139(3) Uani 1 1 d .
C11 C 0.59558(9) 0.5457(2) 0.38130(7) 0.0160(3) Uani 1 1 d .
H11A H 0.630761 0.443856 0.371016 0.024 Uiso 1 1 calc GR
H11B H 0.571972 0.594714 0.345492 0.024 Uiso 1 1 calc GR
H11C H 0.556952 0.495266 0.407654 0.024 Uiso 1 1 calc GR
C12 C 0.69676(9) 0.7914(2) 0.37193(7) 0.0175(3) Uani 1 1 d .
H12A H 0.729069 0.876770 0.394694 0.026 Uiso 1 1 calc GR
H12B H 0.672289 0.863421 0.340428 0.026 Uiso 1 1 calc GR
H12C H 0.727095 0.689204 0.354799 0.026 Uiso 1 1 calc GR
C9 C 0.51066(9) 0.8843(2) 0.40886(7) 0.0190(3) Uani 1 1 d .
H9A H 0.483015 0.763787 0.407771 0.028 Uiso 1 1 calc GR
H9B H 0.520623 0.927204 0.368638 0.028 Uiso 1 1 calc GR
H9C H 0.480770 0.980471 0.429446 0.028 Uiso 1 1 calc GR
C13 C 0.52722(9) 0.7341(2) 0.72352(7) 0.0186(3) Uani 1 1 d .
H13A H 0.487779 0.713262 0.694256 0.028 Uiso 1 1 calc GR
H13B H 0.556483 0.846878 0.712725 0.028 Uiso 1 1 calc GR
H13C H 0.504416 0.753660 0.762219 0.028 Uiso 1 1 calc GR
C14 C 0.70252(9) 0.1034(2) 0.73647(7) 0.0210(4) Uani 1 1 d .
H14A H 0.684840 0.007499 0.708445 0.031 Uiso 1 1 calc GR
H14B H 0.699004 0.052575 0.776473 0.031 Uiso 1 1 calc GR
H14C H 0.754768 0.135674 0.727745 0.031 Uiso 1 1 calc GR
C10 C 0.62232(10) 1.0461(2) 0.45290(8) 0.0210(4) Uani 1 1 d .
H10A H 0.589593 1.124994 0.477453 0.032 Uiso 1 1 calc GR
H10B H 0.631834 1.111328 0.415570 0.032 Uiso 1 1 calc GR
H10C H 0.669904 1.024557 0.473331 0.032 Uiso 1 1 calc GR
B1 B 0.62734(9) 0.6467(2) 0.50964(7) 0.0132(3) Uani 1 1 d .

loop_
_atom_site_aniso_label
_atom_site_aniso_U_11
_atom_site_aniso_U_22
_atom_site_aniso_U_33
_atom_site_aniso_U_23
_atom_site_aniso_U_13
_atom_site_aniso_U_12
O2 0.0124(5) 0.0162(5) 0.0122(5) 0.0026(4) -0.0008(4) 0.0018(4)
O1 0.0147(5) 0.0159(5) 0.0120(5) 0.0014(4) 0.0016(4) 0.0021(4)
O3 0.0205(6) 0.0199(6) 0.0137(5) 0.0000(4) 0.0044(4) 0.0063(5)
O4 0.0191(6) 0.0227(6) 0.0140(6) 0.0057(4) 0.0035(4) 0.0065(5)
C1 0.0104(7) 0.0148(7) 0.0142(7) -0.0007(6) -0.0011(6) -0.0036(6)
C5 0.0117(7) 0.0151(8) 0.0175(8) 0.0006(6) 0.0000(6) 0.0017(6)
C3 0.0093(7) 0.0170(7) 0.0137(7) -0.0025(6) 0.0005(5) -0.0020(6)
C8 0.0135(7) 0.0128(7) 0.0128(7) 0.0024(6) -0.0010(6) 0.0021(6)
C2 0.0102(7) 0.0132(7) 0.0169(8) -0.0002(6) -0.0017(6) -0.0008(6)
C6 0.0117(7) 0.0175(7) 0.0132(7) -0.0023(6) 0.0011(6) -0.0013(6)
C4 0.0111(7) 0.0179(8) 0.0128(7) 0.0027(6) -0.0010(6) -0.0028(6)
C7 0.0166(7) 0.0129(7) 0.0121(7) 0.0008(6) 0.0016(6) 0.0002(6)
C11 0.0177(8) 0.0141(7) 0.0162(8) -0.0011(6) -0.0010(6) 0.0026(6)
C12 0.0181(8) 0.0173(8) 0.0173(8) 0.0025(6) 0.0048(6) 0.0012(6)
C9 0.0191(8) 0.0206(8) 0.0172(8) 0.0006(6) -0.0009(6) 0.0075(7)
C13 0.0171(8) 0.0194(8) 0.0193(8) -0.0049(6) 0.0019(6) 0.0036(7)
C14 0.0222(8) 0.0220(8) 0.0187(8) 0.0075(7) 0.0020(7) 0.0062(7)
C10 0.0257(9) 0.0134(8) 0.0240(9) -0.0021(7) 0.0041(7) 0.0005(7)
B1 0.0127(8) 0.0116(8) 0.0152(8) -0.0024(7) -0.0005(6) -0.0028(6)

loop_
_atom_type_symbol
_atom_type_description
_atom_type_scat_dispersion_real
_atom_type_scat_dispersion_imag
_atom_type_scat_source
C C 0.0033 0.0016 'International Tables Vol C Tables 4.2.6.8 and 6.1.1.4'
H H 0.0000 0.0000 'International Tables Vol C Tables 4.2.6.8 and 6.1.1.4'
B B 0.0013 0.0007 'International Tables Vol C Tables 4.2.6.8 and 6.1.1.4'
O O 0.0106 0.0060 'International Tables Vol C Tables 4.2.6.8 and 6.1.1.4'

loop_
_geom_angle_atom_site_label_1
_geom_angle_atom_site_label_2
_geom_angle_atom_site_label_3
_geom_angle
B1 O2 C8 106.30(11)
B1 O1 C7 106.87(11)
C3 O3 C13 117.02(12)
C4 O4 C14 116.23(12)
C2 C1 B1 120.79(14)
C6 C1 C2 118.20(14)
C6 C1 B1 120.99(14)
C6 C5 H5 120.0
C4 C5 H5 120.0
C4 C5 C6 119.96(14)
O3 C3 C2 125.41(14)
O3 C3 C4 115.08(13)
C2 C3 C4 119.51(13)
O2 C8 C7 102.53(11)
O2 C8 C11 106.30(12)
O2 C8 C12 108.92(12)
C11 C8 C7 113.02(12)
C12 C8 C7 114.26(12)
C12 C8 C11 111.08(13)
C1 C2 H2 119.4
C3 C2 C1 121.25(14)
C3 C2 H2 119.4
C1 C6 C5 121.34(14)
C1 C6 H6 119.3
C5 C6 H6 119.3
O4 C4 C5 125.10(14)
O4 C4 C3 115.18(13)
C5 C4 C3 119.71(14)
O1 C7 C8 101.95(11)
O1 C7 C9 108.94(12)
O1 C7 C10 106.88(12)
C9 C7 C8 114.38(12)
C9 C7 C10 110.68(13)
C10 C7 C8 113.30(12)
C8 C11 H11A 109.5
C8 C11 H11B 109.5
C8 C11 H11C 109.5
H11A C11 H11B 109.5
H11A C11 H11C 109.5
H11B C11 H11C 109.5
C8 C12 H12A 109.5
C8 C12 H12B 109.5
C8 C12 H12C 109.5
H12A C12 H12B 109.5
H12A C12 H12C 109.5
H12B C12 H12C 109.5
C7 C9 H9A 109.5
C7 C9 H9B 109.5
C7 C9 H9C 109.5
H9A C9 H9B 109.5
H9A C9 H9C 109.5
H9B C9 H9C 109.5
O3 C13 H13A 109.5
O3 C13 H13B 109.5
O3 C13 H13C 109.5
H13A C13 H13B 109.5
H13A C13 H13C 109.5
H13B C13 H13C 109.5
O4 C14 H14A 109.5
O4 C14 H14B 109.5
O4 C14 H14C 109.5
H14A C14 H14B 109.5
H14A C14 H14C 109.5
H14B C14 H14C 109.5
C7 C10 H10A 109.5
C7 C10 H10B 109.5
C7 C10 H10C 109.5
H10A C10 H10B 109.5
H10A C10 H10C 109.5
H10B C10 H10C 109.5
O2 B1 C1 122.86(14)
O1 B1 O2 113.84(14)
O1 B1 C1 123.30(14)

loop_
_geom_bond_atom_site_label_1
_geom_bond_atom_site_label_2
_geom_bond_distance
O2 C8 1.4627(17)
O2 B1 1.372(2)
O1 C7 1.4650(17)
O1 B1 1.367(2)
O3 C3 1.3737(18)
O3 C13 1.4270(19)
O4 C4 1.3693(18)
O4 C14 1.4262(19)
C1 C2 1.409(2)
C1 C6 1.390(2)
C1 B1 1.555(2)
C5 H5 0.9500
C5 C6 1.395(2)
C5 C4 1.385(2)
C3 C2 1.382(2)
C3 C4 1.414(2)
C8 C7 1.562(2)
C8 C11 1.523(2)
C8 C12 1.518(2)
C2 H2 0.9500
C6 H6 0.9500
C7 C9 1.519(2)
C7 C10 1.524(2)
C11 H11A 0.9800
C11 H11B 0.9800
C11 H11C 0.9800
C12 H12A 0.9800
C12 H12B 0.9800
C12 H12C 0.9800
C9 H9A 0.9800
C9 H9B 0.9800
C9 H9C 0.9800
C13 H13A 0.9800
C13 H13B 0.9800
C13 H13C 0.9800
C14 H14A 0.9800
C14 H14B 0.9800
C14 H14C 0.9800
C10 H10A 0.9800
C10 H10B 0.9800
C10 H10C 0.9800
